data_7125091
loop_
_publ_author_name
'Bhatt, Prashant M.'
'Batisai, Eustina'
'Smith, Vincent J.'
'Barbour, Leonard J.'

_publ_section_title
;
 Creation of new guest accessible space under gas pressure in a flexible
 MOF: multidimensional insight through combination of in situ techniques.
;
_journal_issue 76
_journal_name_full 'Chemical communications (Cambridge, England)'
_journal_page_first 11374
_journal_page_last 11377
_journal_paper_doi 10.1039/c6cc06709c
_journal_volume 52
_journal_year 2016
_chemical_formula_moiety '(C26 H16 N2 O8 Zn2) 0.87(C O2)'
_chemical_formula_sum 'C26.87 H16 N2 O9.73 Zn2'
_chemical_formula_weight 653.22
_space_group_IT_number 14
_space_group_name_Hall '-P 2ybc'
_space_group_name_H-M_alt 'P 1 21/c 1'
_symmetry_cell_setting monoclinic
_symmetry_space_group_name_Hall '-P 2ybc'
_symmetry_space_group_name_H-M 'P 1 21/c 1'
_atom_sites_solution_hydrogens geom
_atom_sites_solution_primary direct
_atom_sites_solution_secondary difmap
_audit_creation_method SHELXL-97
_audit_update_record
;
2015-10-04 deposited with the CCDC.
2016-08-23 downloaded from the CCDC.
;
_cell_angle_alpha 90.00
_cell_angle_beta 93.971(9)
_cell_angle_gamma 90.00
_cell_formula_units_Z 4
_cell_length_a 14.099(10)
_cell_length_b 10.997(8)
_cell_length_c 21.865(15)
_cell_measurement_reflns_used 2592
_cell_measurement_temperature 253(2)
_cell_measurement_theta_max 25.45
_cell_measurement_theta_min 2.36
_cell_volume 3382(4)
_computing_cell_refinement 'SAINT (Bruker, 2009)'
_computing_data_collection 'SMART (Bruker, 2009)'
_computing_data_reduction SAINT
_computing_molecular_graphics 'X-Seed, Barbour, 2001; Atwood & Barbour, 2003'
_computing_publication_material 'X-Seed, Barbour, 2001; Atwood & Barbour, 2003'
_computing_structure_refinement 'SHELXL-97 (Sheldrick, 2008)'
_computing_structure_solution 'SHELXS-97 (Sheldrick, 2008)'
_diffrn_ambient_temperature 253(2)
_diffrn_measured_fraction_theta_full 0.980
_diffrn_measured_fraction_theta_max 0.965
_diffrn_measurement_device_type 'Bruker APEX-II CCD'
_diffrn_measurement_method 'phi and omega scans'
_diffrn_radiation_monochromator graphite
_diffrn_radiation_source 'fine-focus sealed tube'
_diffrn_radiation_type MoK\a
_diffrn_radiation_wavelength 0.71073
_diffrn_reflns_av_R_equivalents 0.0827
_diffrn_reflns_av_sigmaI/netI 0.1116
_diffrn_reflns_limit_h_max 16
_diffrn_reflns_limit_h_min -16
_diffrn_reflns_limit_k_max 13
_diffrn_reflns_limit_k_min -13
_diffrn_reflns_limit_l_max 26
_diffrn_reflns_limit_l_min -21
_diffrn_reflns_number 17291
_diffrn_reflns_theta_full 26.00
_diffrn_reflns_theta_max 26.21
_diffrn_reflns_theta_min 1.87
_exptl_absorpt_coefficient_mu 1.466
_exptl_absorpt_correction_T_max 0.904
_exptl_absorpt_correction_T_min 0.799
_exptl_absorpt_correction_type multi-scan
_exptl_absorpt_process_details 'symmetry-related measurements'
_exptl_crystal_colour Colourless
_exptl_crystal_density_diffrn 1.283
_exptl_crystal_density_method 'not measured'
_exptl_crystal_description block
_exptl_crystal_F_000 1316
_exptl_crystal_size_max 0.16
_exptl_crystal_size_mid 0.14
_exptl_crystal_size_min 0.07
_refine_diff_density_max 2.296
_refine_diff_density_min -0.731
_refine_diff_density_rms 0.200
_refine_ls_extinction_method none
_refine_ls_goodness_of_fit_ref 1.081
_refine_ls_hydrogen_treatment constr
_refine_ls_matrix_type full
_refine_ls_number_parameters 328
_refine_ls_number_reflns 6579
_refine_ls_number_restraints 0
_refine_ls_restrained_S_all 1.081
_refine_ls_R_factor_all 0.1408
_refine_ls_R_factor_gt 0.0877
_refine_ls_shift/su_max 0.000
_refine_ls_shift/su_mean 0.000
_refine_ls_structure_factor_coef Fsqd
_refine_ls_weighting_details 'calc w=1/[\s^2^(Fo^2^)+(0.1000P)^2^+0.0000P] where P=(Fo^2^+2Fc^2^)/3'
_refine_ls_weighting_scheme calc
_refine_ls_wR_factor_gt 0.2116
_refine_ls_wR_factor_ref 0.2319
_reflns_number_gt 3334
_reflns_number_total 6579
_reflns_threshold_expression >2sigma(I)
_cod_data_source_file c6cc06709c3.cif
_cod_data_source_block Cryst1_3
_cod_depositor_comments
;
The following automatic conversions were performed:

data item '_symmetry_cell_setting' value 'Monoclinic' was changed to
'monoclinic' in accordance with the
/home/saulius/struct/COD-crude-data/automatic-downloads/DataCite-retrospective/RSC/depositions/lib/dictionaries/cif_core.dic
dictionary named 'cif_core.dic' version 2.4.2 last updated on
2011-04-26.

Automatic conversion script
Id: cif_fix_values 6909 2019-04-08 15:41:33Z antanas 
;
_cod_original_sg_symbol_H-M 'P2(1)/c  '
_cod_database_code 7125091

loop_
_symmetry_equiv_pos_as_xyz
'x, y, z'
'-x, y+1/2, -z+1/2'
'-x, -y, -z'
'x, -y-1/2, z-1/2'

loop_
_atom_site_label
_atom_site_type_symbol
_atom_site_fract_x
_atom_site_fract_y
_atom_site_fract_z
_atom_site_U_iso_or_equiv
_atom_site_adp_type
_atom_site_occupancy
_atom_site_symmetry_multiplicity
_atom_site_calc_flag
_atom_site_refinement_flags
_atom_site_disorder_assembly
_atom_site_disorder_group
Zn2 Zn 0.82008(5) 0.29753(7) 0.08706(4) 0.0304(3) Uani 1 1 d . C .
O1 O 0.6345(4) 0.4789(4) 0.0744(3) 0.0477(14) Uani 1 1 d . . .
N2 N 0.9662(4) 0.2966(6) 0.0892(3) 0.0377(15) Uani 1 1 d . C .
C1 C 0.7143(6) 0.5329(6) 0.0799(3) 0.0354(17) Uani 1 1 d . . .
Zn1 Zn 0.61069(5) 0.29709(8) 0.07720(4) 0.0305(3) Uani 1 1 d . C .
O2 O 0.7917(4) 0.4808(4) 0.0873(3) 0.0438(14) Uani 1 1 d . . .
N1 N 0.4665(4) 0.2967(5) 0.0814(3) 0.0369(15) Uani 1 1 d . . .
C2 C 0.7117(5) 0.6697(6) 0.0802(4) 0.0348(17) Uani 1 1 d . . .
O3 O 0.6325(4) 0.1138(5) 0.0778(3) 0.0545(15) Uani 1 1 d . . .
C3 C 0.7949(6) 0.7373(8) 0.0879(5) 0.061(3) Uani 1 1 d . . .
H3 H 0.8525 0.6962 0.0934 0.073 Uiso 1 1 calc R . .
O4 O 0.7898(4) 0.1147(5) 0.0837(3) 0.0554(16) Uani 1 1 d . . .
C7 C 0.6274(5) 0.7342(6) 0.0732(4) 0.040(2) Uani 1 1 d . . .
H7 H 0.5702 0.6921 0.0680 0.048 Uiso 1 1 calc R . .
O5 O 0.6481(4) 0.2990(5) 0.1694(3) 0.0526(15) Uani 1 1 d . . .
C5 C 0.7120(5) -0.0739(6) 0.0793(4) 0.0370(17) Uani 1 1 d . . .
O6 O 0.8080(4) 0.2888(5) 0.1789(3) 0.0557(15) Uani 1 1 d . . .
C6 C 0.6264(6) -0.1408(7) 0.0736(4) 0.051(2) Uani 1 1 d . . .
H6 H 0.5686 -0.0998 0.0701 0.061 Uiso 1 1 calc R . .
O7 O 0.6330(4) 0.2894(5) -0.0155(3) 0.0521(15) Uani 1 1 d . . .
C4 C 0.7957(6) -0.1384(7) 0.0876(4) 0.056(3) Uani 1 1 d . . .
H4 H 0.8532 -0.0971 0.0930 0.067 Uiso 1 1 calc R . .
O8 O 0.7942(4) 0.3031(5) -0.0077(3) 0.0524(15) Uani 1 1 d . . .
C8 C 0.7116(6) 0.0622(6) 0.0793(4) 0.0400(18) Uani 1 1 d . C .
O9 O 0.8305(8) 0.0260(10) -0.0510(5) 0.112(4) Uiso 0.865(13) 1 d P A 1
C9 C 0.7249(6) 0.2866(7) 0.2018(4) 0.044(2) Uani 1 1 d . C .
O10 O 0.9728(10) 0.1204(13) -0.0345(6) 0.161(6) Uiso 0.865(13) 1 d P A 1
C10 C 0.7247(6) 0.2676(7) 0.2673(4) 0.045(2) Uani 1 1 d . . .
C16 C 0.8052(6) 0.2351(9) 0.3034(4) 0.059(3) Uani 1 1 d . . .
H16 H 0.8623 0.2240 0.2853 0.070 Uiso 1 1 calc R . .
C11 C 0.8024(7) 0.2812(9) -0.1349(5) 0.066(3) Uani 1 1 d . . .
H11 H 0.8581 0.3012 -0.1119 0.079 Uiso 1 1 calc R . .
C12 C 0.7169(6) 0.2684(7) -0.1047(4) 0.0378(19) Uani 1 1 d . . .
C13 C 0.6368(6) 0.2372(8) -0.1418(4) 0.047(2) Uani 1 1 d . . .
H13 H 0.5797 0.2263 -0.1237 0.056 Uiso 1 1 calc R . .
C14 C 0.6381(6) 0.2783(8) 0.2959(4) 0.057(3) Uani 1 1 d . . .
H14 H 0.5821 0.2957 0.2725 0.069 Uiso 1 1 calc R . .
C15 C 0.7156(7) 0.2886(7) -0.0375(4) 0.047(2) Uani 1 1 d . C .
C17 C 0.4142(6) 0.3979(8) 0.0746(4) 0.051(2) Uiso 1 1 d . C .
H17 H 0.4457 0.4720 0.0735 0.061 Uiso 1 1 calc R B 1
C18 C 0.3133(11) 0.3987(14) 0.0690(11) 0.026(4) Uiso 0.51(5) 1 d P C 1
H18 H 0.2793 0.4656 0.0534 0.031 Uiso 0.51(5) 1 calc PR C 1
C19 C 0.2690(5) 0.2972(7) 0.0875(4) 0.0405(18) Uiso 1 1 d . . .
C20 C 0.3274(13) 0.1975(18) 0.1076(14) 0.044(5) Uiso 0.51(5) 1 d P C 1
H20 H 0.3004 0.1313 0.1263 0.053 Uiso 0.51(5) 1 calc PR C 1
C21 C 0.4216(12) 0.1980(16) 0.1000(12) 0.031(4) Uiso 0.51(5) 1 d P C 1
H21 H 0.4563 0.1271 0.1080 0.037 Uiso 0.51(5) 1 calc PR C 1
C22 C 1.0085(7) 0.3725(9) 0.0566(4) 0.069(3) Uiso 1 1 d . . .
H22 H 0.9731 0.4355 0.0380 0.083 Uiso 1 1 calc R D 1
C23 C 1.1109(9) 0.3656(15) 0.0468(9) 0.045(4) Uiso 0.73(4) 1 d P E 1
H23 H 1.1367 0.4044 0.0140 0.054 Uiso 0.73(4) 1 calc PR E 1
C24 C 1.1659(6) 0.2989(7) 0.0886(4) 0.0408(18) Uiso 1 1 d . . .
C25 C 1.1189(11) 0.2287(15) 0.1341(11) 0.053(4) Uiso 0.73(4) 1 d P E 1
H25 H 1.1515 0.1912 0.1674 0.064 Uiso 0.73(4) 1 calc PR E 1
C26 C 1.0193(6) 0.2229(8) 0.1231(4) 0.053(2) Uiso 1 1 d . . .
H26 H 0.9885 0.1599 0.1420 0.064 Uiso 1 1 calc R E 1
C27 C 0.8992(14) 0.0689(17) -0.0402(8) 0.116(6) Uiso 0.865(13) 1 d P A 1
C18A C 0.3208(14) 0.406(2) 0.0904(15) 0.044(6) Uiso 0.49(5) 1 d P C 2
H18A H 0.2943 0.4792 0.1022 0.053 Uiso 0.49(5) 1 calc PR C 2
C20A C 0.3182(12) 0.1867(16) 0.0863(12) 0.030(5) Uiso 0.49(5) 1 d P C 2
H20A H 0.2876 0.1123 0.0895 0.036 Uiso 0.49(5) 1 calc PR C 2
C21A C 0.4165(13) 0.1945(19) 0.0801(14) 0.038(5) Uiso 0.49(5) 1 d P C 2
H21A H 0.4490 0.1223 0.0746 0.046 Uiso 0.49(5) 1 calc PR C 2
C23A C 1.1094(19) 0.398(4) 0.0649(18) 0.028(9) Uiso 0.27(4) 1 d P E 2
H23A H 1.1352 0.4733 0.0555 0.034 Uiso 0.27(4) 1 calc PR E 2
C25A C 1.1128(14) 0.207(3) 0.1161(14) 0.006(7) Uiso 0.27(4) 1 d P E 2
H25A H 1.1425 0.1349 0.1294 0.008 Uiso 0.27(4) 1 calc PR E 2

loop_
_atom_site_aniso_label
_atom_site_aniso_U_11
_atom_site_aniso_U_22
_atom_site_aniso_U_33
_atom_site_aniso_U_23
_atom_site_aniso_U_13
_atom_site_aniso_U_12
Zn2 0.0274(5) 0.0234(4) 0.0407(6) -0.0003(4) 0.0035(4) 0.0002(4)
O1 0.045(3) 0.026(3) 0.071(4) 0.002(3) -0.001(3) -0.005(2)
N2 0.029(3) 0.034(3) 0.051(4) 0.012(3) 0.009(3) 0.000(3)
C1 0.042(5) 0.032(4) 0.034(4) 0.004(4) 0.015(3) 0.000(4)
Zn1 0.0266(5) 0.0237(4) 0.0415(6) -0.0002(4) 0.0042(4) 0.0003(4)
O2 0.040(3) 0.016(2) 0.075(4) -0.003(2) 0.005(3) 0.007(2)
N1 0.026(3) 0.032(3) 0.053(4) 0.000(3) 0.005(3) 0.001(3)
C2 0.036(4) 0.028(3) 0.042(5) -0.001(3) 0.015(3) 0.002(3)
O3 0.046(4) 0.035(3) 0.082(5) 0.000(3) 0.000(3) 0.006(3)
C3 0.039(5) 0.038(5) 0.106(9) 0.006(5) 0.005(5) 0.007(4)
O4 0.050(4) 0.037(3) 0.079(5) -0.004(3) 0.001(3) -0.002(3)
C7 0.036(5) 0.022(4) 0.061(6) -0.001(3) -0.001(4) -0.003(3)
O5 0.051(4) 0.064(4) 0.042(4) 0.010(3) 0.000(3) 0.000(3)
C5 0.039(4) 0.028(4) 0.045(5) 0.000(4) 0.011(3) 0.001(3)
O6 0.049(4) 0.066(4) 0.052(4) 0.004(3) 0.006(3) 0.003(3)
C6 0.040(5) 0.031(5) 0.082(7) 0.002(4) -0.002(4) 0.005(4)
O7 0.058(4) 0.055(4) 0.043(4) -0.005(3) 0.007(3) -0.002(3)
C4 0.038(5) 0.023(4) 0.106(8) 0.005(4) 0.003(5) -0.003(3)
O8 0.058(4) 0.054(4) 0.044(4) -0.005(3) -0.003(3) -0.005(3)
C8 0.037(5) 0.032(4) 0.052(5) -0.003(4) 0.014(4) -0.003(4)
C9 0.051(5) 0.031(4) 0.048(5) 0.005(4) -0.003(4) 0.003(4)
C10 0.034(5) 0.053(5) 0.048(6) 0.007(4) -0.004(4) 0.000(4)
C16 0.035(5) 0.095(8) 0.046(6) 0.006(5) 0.006(4) 0.010(5)
C11 0.056(6) 0.086(8) 0.056(7) 0.001(5) -0.006(5) -0.021(5)
C12 0.042(5) 0.038(5) 0.036(5) 0.002(3) 0.017(4) 0.004(3)
C13 0.040(5) 0.065(6) 0.037(5) -0.006(4) 0.013(4) -0.003(4)
C14 0.046(6) 0.069(7) 0.055(6) 0.012(5) -0.007(4) 0.003(4)
C15 0.056(6) 0.035(4) 0.050(6) 0.006(4) 0.000(4) 0.003(4)

loop_
_atom_type_symbol
_atom_type_description
_atom_type_scat_dispersion_real
_atom_type_scat_dispersion_imag
_atom_type_scat_source
C C 0.0033 0.0016 'International Tables Vol C Tables 4.2.6.8 and 6.1.1.4'
H H 0.0000 0.0000 'International Tables Vol C Tables 4.2.6.8 and 6.1.1.4'
N N 0.0061 0.0033 'International Tables Vol C Tables 4.2.6.8 and 6.1.1.4'
O O 0.0106 0.0060 'International Tables Vol C Tables 4.2.6.8 and 6.1.1.4'
Zn Zn 0.2839 1.4301 'International Tables Vol C Tables 4.2.6.8 and 6.1.1.4'

loop_
_geom_angle_atom_site_label_1
_geom_angle_atom_site_label_2
_geom_angle_atom_site_label_3
_geom_angle
_geom_angle_site_symmetry_1
_geom_angle_site_symmetry_3
O6 Zn2 O2 90.8(2) . .
O6 Zn2 O4 87.6(2) . .
O2 Zn2 O4 156.8(2) . .
O6 Zn2 N2 97.4(2) . .
O2 Zn2 N2 101.5(2) . .
O4 Zn2 N2 101.6(2) . .
O6 Zn2 O8 165.1(2) . .
O2 Zn2 O8 87.3(2) . .
O4 Zn2 O8 88.4(2) . .
N2 Zn2 O8 97.4(2) . .
O6 Zn2 Zn1 85.43(17) . .
O2 Zn2 Zn1 78.88(15) . .
O4 Zn2 Zn1 77.95(16) . .
N2 Zn2 Zn1 177.10(18) . .
O8 Zn2 Zn1 79.71(16) . .
C1 O1 Zn1 127.2(5) . .
C22 N2 C26 117.0(8) . .
C22 N2 Zn2 119.4(6) . .
C26 N2 Zn2 123.6(6) . .
O2 C1 O1 124.4(7) . .
O2 C1 C2 119.0(7) . .
O1 C1 C2 116.5(7) . .
O1 Zn1 O3 161.7(2) . .
O1 Zn1 N1 99.8(2) . .
O3 Zn1 N1 98.5(2) . .
O1 Zn1 O5 89.3(2) . .
O3 Zn1 O5 88.6(2) . .
N1 Zn1 O5 98.4(2) . .
O1 Zn1 O7 88.5(2) . .
O3 Zn1 O7 86.2(2) . .
N1 Zn1 O7 105.2(2) . .
O5 Zn1 O7 156.4(2) . .
O1 Zn1 Zn2 80.43(15) . .
O3 Zn1 Zn2 81.44(15) . .
N1 Zn1 Zn2 173.26(18) . .
O5 Zn1 Zn2 74.89(16) . .
O7 Zn1 Zn2 81.53(17) . .
C1 O2 Zn2 128.8(5) . .
C21A N1 C21 19.0(11) . .
C21A N1 C17 114.4(10) . .
C21 N1 C17 116.1(9) . .
C21A N1 Zn1 122.1(9) . .
C21 N1 Zn1 120.7(8) . .
C17 N1 Zn1 122.5(5) . .
C7 C2 C3 116.8(7) . .
C7 C2 C1 122.2(7) . .
C3 C2 C1 121.0(7) . .
C8 O3 Zn1 125.6(5) . .
C4 C3 C2 122.8(8) 1_565 .
C4 C3 H3 118.6 1_565 .
C2 C3 H3 118.6 . .
C8 O4 Zn2 129.7(5) . .
C6 C7 C2 121.4(7) 1_565 .
C6 C7 H7 119.3 1_565 .
C2 C7 H7 119.3 . .
C9 O5 Zn1 134.8(6) . .
C4 C5 C6 117.5(7) . .
C4 C5 C8 121.2(7) . .
C6 C5 C8 121.2(7) . .
C9 O6 Zn2 121.3(5) . .
C7 C6 C5 120.8(7) 1_545 .
C7 C6 H6 119.6 1_545 .
C5 C6 H6 119.6 . .
C15 O7 Zn1 124.4(5) . .
C3 C4 C5 120.6(8) 1_545 .
C3 C4 H4 119.7 1_545 .
C5 C4 H4 119.7 . .
C15 O8 Zn2 126.9(6) . .
O4 C8 O3 125.2(7) . .
O4 C8 C5 117.5(7) . .
O3 C8 C5 117.2(7) . .
O5 C9 O6 122.8(8) . .
O5 C9 C10 120.8(8) . .
O6 C9 C10 116.4(7) . .
C16 C10 C14 117.9(8) . .
C16 C10 C9 123.0(8) . .
C14 C10 C9 119.1(7) . .
C11 C16 C10 121.3(9) 4_566 .
C11 C16 H16 119.3 4_566 .
C10 C16 H16 119.3 . .
C16 C11 C12 122.0(8) 4_565 .
C16 C11 H11 119.0 4_565 .
C12 C11 H11 119.0 . .
C13 C12 C11 115.8(8) . .
C13 C12 C15 123.3(7) . .
C11 C12 C15 120.9(8) . .
C14 C13 C12 123.0(8) 4_565 .
C14 C13 H13 118.5 4_565 .
C12 C13 H13 118.5 . .
C13 C14 C10 119.9(8) 4_566 .
C13 C14 H14 120.0 4_566 .
C10 C14 H14 120.0 . .
O8 C15 O7 126.4(8) . .
O8 C15 C12 117.4(8) . .
O7 C15 C12 116.3(7) . .
N1 C17 C18A 123.6(11) . .
N1 C17 C18 123.8(9) . .
C18A C17 C18 19.6(11) . .
N1 C17 H17 118.1 . .
C18A C17 H17 114.4 . .
C18 C17 H17 118.1 . .
C19 C18 C17 116.7(13) . .
C19 C18 H18 121.6 . .
C17 C18 H18 121.6 . .
C18 C19 C20A 118.0(11) . .
C18 C19 C18A 19.9(10) . .
C20A C19 C18A 119.0(12) . .
C18 C19 C20 117.3(12) . .
C20A C19 C20 20.0(10) . .
C18A C19 C20 110.8(12) . .
C18 C19 C24 118.4(10) . 1_455
C20A C19 C24 120.6(10) . 1_455
C18A C19 C24 120.4(10) . 1_455
C20 C19 C24 124.2(10) . 1_455
C21 C20 C19 120.8(17) . .
C21 C20 H20 119.6 . .
C19 C20 H20 119.6 . .
N1 C21 C20 122.2(16) . .
N1 C21 H21 118.9 . .
C20 C21 H21 118.9 . .
N2 C22 C23A 123.5(14) . .
N2 C22 C23 123.3(10) . .
C23A C22 C23 21.1(14) . .
N2 C22 H22 118.4 . .
C23A C22 H22 113.6 . .
C23 C22 H22 118.4 . .
C24 C23 C22 116.4(12) . .
C24 C23 H23 121.8 . .
C22 C23 H23 121.8 . .
C23 C24 C25A 112.0(12) . .
C23 C24 C23A 21.9(14) . .
C25A C24 C23A 113.8(16) . .
C23 C24 C25 118.5(11) . .
C25A C24 C25 18.6(10) . .
C23A C24 C25 112.6(14) . .
C23 C24 C19 121.0(9) . 1_655
C25A C24 C19 123.7(11) . 1_655
C23A C24 C19 122.4(14) . 1_655
C25 C24 C19 120.5(9) . 1_655
C26 C25 C24 113.8(14) . .
C26 C25 H25 123.1 . .
C24 C25 H25 123.1 . .
N2 C26 C25A 123.2(12) . .
N2 C26 C25 126.6(10) . .
C25A C26 C25 19.2(11) . .
N2 C26 H26 116.7 . .
C25A C26 H26 116.3 . .
C25 C26 H26 116.7 . .
O9 C27 O10 173(2) . .
C17 C18A C19 115.7(18) . .
C17 C18A H18A 122.2 . .
C19 C18A H18A 122.2 . .
C19 C20A C21A 116.3(15) . .
C19 C20A H20A 121.9 . .
C21A C20A H20A 121.9 . .
N1 C21A C20A 125.3(17) . .
N1 C21A H21A 117.4 . .
C20A C21A H21A 117.4 . .
C24 C23A C22 114(2) . .
C24 C23A H23A 122.8 . .
C22 C23A H23A 122.8 . .
C26 C25A C24 120.1(17) . .
C26 C25A H25A 119.9 . .
C24 C25A H25A 119.9 . .

loop_
_geom_bond_atom_site_label_1
_geom_bond_atom_site_label_2
_geom_bond_distance
_geom_bond_site_symmetry_2
Zn2 O6 2.029(6) .
Zn2 O2 2.055(5) .
Zn2 O4 2.055(6) .
Zn2 N2 2.057(6) .
Zn2 O8 2.080(6) .
Zn2 Zn1 2.945(2) .
O1 C1 1.270(8) .
O1 Zn1 2.029(5) .
N2 C22 1.274(11) .
N2 C26 1.300(10) .
C1 O2 1.233(8) .
C1 C2 1.505(9) .
Zn1 O3 2.039(6) .
Zn1 N1 2.041(6) .
Zn1 O5 2.049(6) .
Zn1 O7 2.075(6) .
N1 C21A 1.33(2) .
N1 C21 1.335(19) .
N1 C17 1.338(9) .
C2 C7 1.384(10) .
C2 C3 1.389(11) .
O3 C8 1.249(9) .
C3 C4 1.367(11) 1_565
C3 H3 0.9300 .
O4 C8 1.243(9) .
C7 C6 1.375(10) 1_565
C7 H7 0.9300 .
O5 C9 1.260(9) .
C5 C4 1.379(10) .
C5 C6 1.412(10) .
C5 C8 1.496(10) .
O6 C9 1.306(9) .
C6 C7 1.375(10) 1_545
C6 H6 0.9300 .
O7 C15 1.290(10) .
C4 C3 1.367(11) 1_545
C4 H4 0.9300 .
O8 C15 1.257(10) .
O9 C27 1.089(18) .
C9 C10 1.447(11) .
O10 C27 1.181(19) .
C10 C16 1.384(11) .
C10 C14 1.414(12) .
C16 C11 1.363(12) 4_566
C16 H16 0.9300 .
C11 C16 1.363(12) 4_565
C11 C12 1.420(12) .
C11 H11 0.9300 .
C12 C13 1.387(11) .
C12 C15 1.488(11) .
C13 C14 1.375(11) 4_565
C13 H13 0.9300 .
C14 C13 1.375(11) 4_566
C14 H14 0.9300 .
C17 C18A 1.39(2) .
C17 C18 1.419(18) .
C17 H17 0.9300 .
C18 C19 1.355(17) .
C18 H18 0.9300 .
C19 C20A 1.400(18) .
C19 C18A 1.40(2) .
C19 C20 1.42(2) .
C19 C24 1.455(11) 1_455
C20 C21 1.35(2) .
C20 H20 0.9300 .
C21 H21 0.9300 .
C22 C23A 1.45(3) .
C22 C23 1.476(16) .
C22 H22 0.9300 .
C23 C24 1.370(14) .
C23 H23 0.9300 .
C24 C25A 1.42(2) .
C24 C23A 1.43(3) .
C24 C25 1.454(17) .
C24 C19 1.455(11) 1_655
C25 C26 1.410(17) .
C25 H25 0.9300 .
C26 C25A 1.35(2) .
C26 H26 0.9300 .
C18A H18A 0.9300 .
C20A C21A 1.40(3) .
C20A H20A 0.9300 .
C21A H21A 0.9300 .
C23A H23A 0.9300 .
C25A H25A 0.9300 .
